data_7248859
loop_
_publ_author_name
'Pisk, Jana'
'Vrdoljak, Vi\<snja'
'Mandari\'c, Mirna'
'Hrenar, Tomica'
'Agustin, Dominique'
'Rub\<ci\'c, Mirta'

_publ_section_title
;
 Impact of POM's coordination mode and Mo-hybrid constituents on the
 binding, stability, and catalytic properties of hybrid (pre)catalysts
;
_journal_issue 27
_journal_name_full 'RSC Advances'
_journal_page_first 19029
_journal_page_last 19040
_journal_paper_doi 10.1039/D4RA03563A
_journal_volume 14
_journal_year 2024
_chemical_formula_moiety 'C28 H24 Mo8 N6 O29'
_chemical_formula_sum 'C28 H24 Mo8 N6 O29'
_chemical_formula_weight 1676.05
_chemical_name_systematic
(u6-oxo)-tetradecakis(u2-oxo)-octaoxo-bis(N-(2-oxy-3-(methoxy)benzylidene)nicotinylhydrazonato)-octa-molybdenum
_space_group_crystal_system triclinic
_space_group_IT_number 2
_space_group_name_Hall '-P 1'
_space_group_name_H-M_alt 'P -1'
_atom_sites_solution_hydrogens mixed
_atom_sites_solution_primary dual
_audit_creation_date 2021-03-13
_audit_creation_method
;
Olex2 1.2
(compiled 2018.05.29 svn.r3508 for OlexSys, GUI svn.r5506)
;
_audit_update_record
;
2024-02-27 deposited with the CCDC.	2024-06-06 downloaded from the CCDC.
;
_cell_angle_alpha 90.460(5)
_cell_angle_beta 92.740(5)
_cell_angle_gamma 108.443(5)
_cell_formula_units_Z 1
_cell_length_a 10.0670(6)
_cell_length_b 10.0808(6)
_cell_length_c 11.2764(7)
_cell_measurement_reflns_used 2821
_cell_measurement_temperature 150(2)
_cell_measurement_theta_max 29.4940
_cell_measurement_theta_min 4.2710
_cell_volume 1084.03(12)
_computing_cell_refinement
;
CrysAlisPro, Agilent Technologies,
Version 1.171.37.35 (release 13-08-2014 CrysAlis171 .NET)
(compiled Aug 13 2014,18:06:01)
;
_computing_data_collection
;
CrysAlisPro, Agilent Technologies,
Version 1.171.37.35 (release 13-08-2014 CrysAlis171 .NET)
(compiled Aug 13 2014,18:06:01)
;
_computing_data_reduction
;
CrysAlisPro, Agilent Technologies,
Version 1.171.37.35 (release 13-08-2014 CrysAlis171 .NET)
(compiled Aug 13 2014,18:06:01)
;
_computing_molecular_graphics 'Olex2 (Dolomanov et al., 2009)'
_computing_publication_material 'Olex2 (Dolomanov et al., 2009)'
_computing_structure_refinement 'ShelXL (Sheldrick, 2015)'
_computing_structure_solution 'ShelXT (Sheldrick, 2015)'
_diffrn_ambient_temperature 150(2)
_diffrn_detector 'CCD plate'
_diffrn_detector_area_resol_mean 16.3426
_diffrn_detector_type Sapphire3
_diffrn_measured_fraction_theta_full 0.996
_diffrn_measured_fraction_theta_max 0.871
_diffrn_measurement_details
;
#__ type_ start__ end____ width___ exp.time_
  1 omega  -43.00   -1.00   1.0000   30.0000
omega____ theta____ kappa____ phi______ frames
    -       22.3432  -77.0000  -90.0000 42

#__ type_ start__ end____ width___ exp.time_
  2 omega  -44.00    1.00   1.0000   30.0000
omega____ theta____ kappa____ phi______ frames
    -       22.3432  -77.0000 -180.0000 45

#__ type_ start__ end____ width___ exp.time_
  3 omega    7.00   89.00   1.0000   30.0000
omega____ theta____ kappa____ phi______ frames
    -       22.3432   77.0000   30.0000 82

#__ type_ start__ end____ width___ exp.time_
  4 omega   -3.00   72.00   1.0000   30.0000
omega____ theta____ kappa____ phi______ frames
    -       22.3432   77.0000 -150.0000 75

#__ type_ start__ end____ width___ exp.time_
  5 omega   -6.00   59.00   1.0000   30.0000
omega____ theta____ kappa____ phi______ frames
    -       22.3432  -99.0000  120.0000 65

#__ type_ start__ end____ width___ exp.time_
  6 omega   35.00   84.00   1.0000   30.0000
omega____ theta____ kappa____ phi______ frames
    -       22.3432  179.0000  120.0000 49

#__ type_ start__ end____ width___ exp.time_
  7 omega    1.00   87.00   1.0000   30.0000
omega____ theta____ kappa____ phi______ frames
    -       22.3432   77.0000  -60.0000 86

#__ type_ start__ end____ width___ exp.time_
  8 omega  -75.00  -49.00   1.0000   30.0000
omega____ theta____ kappa____ phi______ frames
    -      -22.4994  179.0000  -30.0000 26

#__ type_ start__ end____ width___ exp.time_
  9 omega  -17.00    8.00   1.0000   30.0000
omega____ theta____ kappa____ phi______ frames
    -      -22.4994   19.0000    0.0000 25

#__ type_ start__ end____ width___ exp.time_
 10 omega  -48.00  -22.00   1.0000   30.0000
omega____ theta____ kappa____ phi______ frames
    -      -22.4994   19.0000    0.0000 26
;
_diffrn_measurement_device 'four-circle diffractometer'
_diffrn_measurement_device_type 'Xcalibur, Sapphire3'
_diffrn_measurement_method '\w scans'
_diffrn_orient_matrix_UB_11 0.0625542000
_diffrn_orient_matrix_UB_12 0.0577020000
_diffrn_orient_matrix_UB_13 0.0061131000
_diffrn_orient_matrix_UB_21 0.0395283000
_diffrn_orient_matrix_UB_22 -0.0465718000
_diffrn_orient_matrix_UB_23 0.0084297000
_diffrn_orient_matrix_UB_31 0.0075162000
_diffrn_orient_matrix_UB_32 -0.0024789000
_diffrn_orient_matrix_UB_33 -0.0621255000
_diffrn_radiation_monochromator graphite
_diffrn_radiation_probe x-ray
_diffrn_radiation_type MoK\a
_diffrn_radiation_wavelength 0.71073
_diffrn_reflns_av_R_equivalents 0.0815
_diffrn_reflns_av_unetI/netI 0.1572
_diffrn_reflns_Laue_measured_fraction_full 0.996
_diffrn_reflns_Laue_measured_fraction_max 0.871
_diffrn_reflns_limit_h_max 15
_diffrn_reflns_limit_h_min -14
_diffrn_reflns_limit_k_max 14
_diffrn_reflns_limit_k_min -15
_diffrn_reflns_limit_l_max 17
_diffrn_reflns_limit_l_min -15
_diffrn_reflns_number 15537
_diffrn_reflns_point_group_measured_fraction_full 0.996
_diffrn_reflns_point_group_measured_fraction_max 0.871
_diffrn_reflns_theta_full 25.242
_diffrn_reflns_theta_max 33.002
_diffrn_reflns_theta_min 4.104
_diffrn_source 'Enhance (Mo) X-ray Source'
_exptl_absorpt_coefficient_mu 2.343
_exptl_absorpt_correction_T_max 1.00000
_exptl_absorpt_correction_T_min 0.86769
_exptl_absorpt_correction_type multi-scan
_exptl_absorpt_process_details
;
CrysAlisPro, Agilent Technologies,
Version 1.171.37.35 (release 13-08-2014 CrysAlis171 .NET)
(compiled Aug 13 2014,18:06:01)
Empirical absorption correction using spherical harmonics,
 implemented in SCALE3 ABSPACK scaling algorithm.
;
_exptl_crystal_colour orange
_exptl_crystal_colour_primary orange
_exptl_crystal_density_diffrn 2.567
_exptl_crystal_description plate
_exptl_crystal_F_000 802
_exptl_crystal_size_max 0.23
_exptl_crystal_size_mid 0.17
_exptl_crystal_size_min 0.08
_refine_diff_density_max 1.173
_refine_diff_density_min -1.144
_refine_diff_density_rms 0.242
_refine_ls_extinction_method none
_refine_ls_goodness_of_fit_ref 0.934
_refine_ls_hydrogen_treatment mixed
_refine_ls_matrix_type full
_refine_ls_number_parameters 326
_refine_ls_number_reflns 7115
_refine_ls_number_restraints 1
_refine_ls_restrained_S_all 0.934
_refine_ls_R_factor_all 0.1312
_refine_ls_R_factor_gt 0.0598
_refine_ls_shift/su_max 0.001
_refine_ls_shift/su_mean 0.000
_refine_ls_structure_factor_coef Fsqd
_refine_ls_weighting_details 'w=1/[\s^2^(Fo^2^)+(0.0090P)^2^] where P=(Fo^2^+2Fc^2^)/3'
_refine_ls_weighting_scheme calc
_refine_ls_wR_factor_gt 0.0615
_refine_ls_wR_factor_ref 0.0737
_reflns_Friedel_coverage 0.000
_reflns_number_gt 4159
_reflns_number_total 7115
_reflns_threshold_expression 'I > 2\s(I)'
_cod_data_source_file d4ra03563a2.cif
_cod_data_source_block 1H
_cod_database_code 7248859
_shelx_shelxl_version_number 2018/3
_chemical_oxdiff_formula Mo
_chemical_oxdiff_usercomment 'zuta iglica 3py4OHsal'
_shelx_space_group_comment
;
The symmetry employed for this shelxl refinement is uniquely defined
by the following loop, which should always be used as a source of
symmetry information in preference to the above space-group names.
They are only intended as comments.
;
_shelx_estimated_absorpt_t_max 0.835
_shelx_estimated_absorpt_t_min 0.615
_reflns_odcompleteness_completeness 99.77
_reflns_odcompleteness_iscentric 1
_reflns_odcompleteness_theta 30.44
_olex2_refinement_description
;
1. Restrained distances
 N3-H3
 0.82 with sigma of 0.02
2.a Aromatic/amide H refined with riding coordinates:
 C7(H7), C6(H6), C5(H5), C11(H11), C13(H13), C4(H4), C10(H10), C12(H12)
2.b Idealised Me refined as rotating group:
 C14(H14A,H14B,H14C)
;
_olex2_submission_special_instructions 'No special instructions were received'

loop_
_space_group_symop_operation_xyz
'x, y, z'
'-x, -y, -z'

loop_
_atom_site_label
_atom_site_type_symbol
_atom_site_fract_x
_atom_site_fract_y
_atom_site_fract_z
_atom_site_U_iso_or_equiv
_atom_site_adp_type
_atom_site_occupancy
_atom_site_site_symmetry_order
_atom_site_calc_flag
_atom_site_refinement_flags_posn
_atom_site_refinement_flags_adp
_atom_site_refinement_flags_occupancy
_atom_site_disorder_assembly
_atom_site_disorder_group
Mo1 Mo 0.75383(5) 0.08534(5) 0.26857(4) 0.01353(12) Uani 1 1 d . . . . .
Mo4 Mo 0.29190(5) 0.33397(5) 0.05290(4) 0.01397(12) Uani 1 1 d . . . . .
Mo2 Mo 0.62880(5) 0.38516(5) 0.10877(4) 0.01457(12) Uani 1 1 d . . . . .
Mo3 Mo 0.49674(5) 0.63433(5) 0.16658(4) 0.01500(12) Uani 1 1 d . . . . .
O11 O 0.500000 0.500000 0.000000 0.0134(12) Uani 1 2 d S T P . .
O9 O 0.5796(4) 0.5008(4) 0.2266(3) 0.0155(9) Uani 1 1 d . . . . .
O7 O 0.6093(4) 0.2999(3) -0.0431(3) 0.0163(9) Uani 1 1 d . . . . .
O14 O 0.3154(4) 0.4722(4) 0.1660(3) 0.0177(9) Uani 1 1 d . . . . .
O10 O 0.4279(4) 0.2678(3) 0.1226(3) 0.0147(9) Uani 1 1 d . . . . .
O12 O 0.6604(4) 0.7379(3) 0.1023(3) 0.0177(9) Uani 1 1 d . . . . .
O8 O 0.7680(4) 0.5401(4) 0.0615(3) 0.0165(9) Uani 1 1 d . . . . .
O1 O 0.9108(4) 0.2195(4) 0.3504(3) 0.0165(9) Uani 1 1 d . . . . .
O2 O 0.5499(4) 0.0261(3) 0.2150(3) 0.0148(9) Uani 1 1 d . . . . .
O6 O 0.7173(4) 0.2972(4) 0.1921(3) 0.0195(9) Uani 1 1 d . . . . .
O3 O 0.7580(4) -0.0617(4) 0.3384(3) 0.0200(9) Uani 1 1 d . . . . .
O4 O 0.8162(4) 0.0800(4) 0.1308(3) 0.0187(9) Uani 1 1 d . . . . .
O5 O 1.1754(4) 0.3055(4) 0.4234(3) 0.0221(10) Uani 1 1 d . . . . .
O15 O 0.1375(4) 0.2114(4) 0.0756(3) 0.0213(10) Uani 1 1 d . . . . .
O13 O 0.4817(4) 0.7230(4) 0.2889(3) 0.0224(10) Uani 1 1 d . . . . .
N1 N 0.6411(5) 0.1604(4) 0.4044(4) 0.0151(11) Uani 1 1 d . . . . .
N3 N 0.1271(5) -0.1034(5) 0.1093(4) 0.0181(11) Uani 1 1 d D . . . .
N2 N 0.4949(5) 0.1180(5) 0.3874(4) 0.0162(11) Uani 1 1 d . . . . .
C1 C 0.8378(6) 0.2938(5) 0.5335(5) 0.0131(12) Uani 1 1 d . . . . .
C7 C 0.6915(6) 0.2387(6) 0.4977(5) 0.0186(13) Uani 1 1 d . . . . .
H7 H 0.628319 0.260940 0.545346 0.022 Uiso 1 1 calc R . . . .
C2 C 0.9423(6) 0.2768(5) 0.4605(5) 0.0133(12) Uani 1 1 d . . . . .
C8 C 0.4604(6) 0.0497(5) 0.2882(5) 0.0140(12) Uani 1 1 d . . . . .
C6 C 0.8793(7) 0.3633(6) 0.6444(5) 0.0225(15) Uani 1 1 d . . . . .
H6 H 0.812131 0.377525 0.692342 0.027 Uiso 1 1 calc R . . . .
C5 C 1.0177(7) 0.4101(6) 0.6820(5) 0.0229(14) Uani 1 1 d . . . . .
H5 H 1.043917 0.455192 0.755745 0.027 Uiso 1 1 calc R . . . .
C11 C 0.0286(6) -0.0992(6) 0.1843(5) 0.0187(13) Uani 1 1 d . . . . .
H11 H -0.065947 -0.131961 0.160016 0.022 Uiso 1 1 calc R . . . .
C13 C 0.2077(6) 0.0016(5) 0.3308(5) 0.0153(12) Uani 1 1 d . . . . .
H13 H 0.235084 0.039242 0.406982 0.018 Uiso 1 1 calc R . . . .
C4 C 1.1184(6) 0.3912(5) 0.6117(5) 0.0191(13) Uani 1 1 d . . . . .
H4 H 1.211957 0.422682 0.639140 0.023 Uiso 1 1 calc R . . . .
C10 C 0.2640(6) -0.0593(5) 0.1404(5) 0.0159(13) Uani 1 1 d . . . . .
H10 H 0.328743 -0.065193 0.086125 0.019 Uiso 1 1 calc R . . . .
C12 C 0.0695(6) -0.0464(6) 0.2964(5) 0.0187(13) Uani 1 1 d . . . . .
H12 H 0.002622 -0.043142 0.349458 0.022 Uiso 1 1 calc R . . . .
C3 C 1.0833(6) 0.3264(5) 0.5013(5) 0.0180(13) Uani 1 1 d . . . . .
C14 C 1.3201(6) 0.3626(6) 0.4572(5) 0.0260(15) Uani 1 1 d . . . . .
H14A H 1.374533 0.341246 0.396620 0.039 Uiso 1 1 calc GR . . . .
H14B H 1.339402 0.323032 0.530653 0.039 Uiso 1 1 calc GR . . . .
H14C H 1.344387 0.462263 0.467313 0.039 Uiso 1 1 calc GR . . . .
C9 C 0.3092(6) -0.0050(5) 0.2531(5) 0.0126(12) Uani 1 1 d . . . . .
H3 H 0.111(6) -0.129(5) 0.041(2) 0.015 Uiso 1 1 d DR . . . .

loop_
_atom_site_aniso_label
_atom_site_aniso_U_11
_atom_site_aniso_U_22
_atom_site_aniso_U_33
_atom_site_aniso_U_23
_atom_site_aniso_U_13
_atom_site_aniso_U_12
Mo1 0.0096(3) 0.0163(3) 0.0148(3) -0.0015(2) -0.0006(2) 0.0046(2)
Mo4 0.0117(3) 0.0130(3) 0.0140(3) 0.0019(2) -0.0006(2) -0.0005(2)
Mo2 0.0141(3) 0.0137(3) 0.0150(3) 0.0021(2) -0.0032(2) 0.0035(2)
Mo3 0.0159(3) 0.0147(3) 0.0127(3) -0.0028(2) -0.0004(2) 0.0028(2)
O11 0.013(3) 0.013(3) 0.015(3) -0.002(2) 0.000(2) 0.006(2)
O9 0.014(2) 0.019(2) 0.012(2) 0.0017(17) -0.0017(17) 0.0031(16)
O7 0.016(2) 0.015(2) 0.020(2) -0.0033(17) -0.0010(18) 0.0088(17)
O14 0.018(2) 0.022(2) 0.012(2) 0.0021(17) 0.0035(18) 0.0053(17)
O10 0.012(2) 0.014(2) 0.016(2) 0.0025(17) 0.0011(17) 0.0020(16)
O12 0.016(2) 0.016(2) 0.017(2) -0.0053(17) -0.0017(18) -0.0003(17)
O8 0.011(2) 0.017(2) 0.017(2) 0.0020(17) -0.0042(17) 0.0006(16)
O1 0.013(2) 0.020(2) 0.015(2) -0.0012(17) -0.0008(17) 0.0040(16)
O2 0.010(2) 0.017(2) 0.018(2) -0.0008(17) 0.0002(17) 0.0055(16)
O6 0.015(2) 0.019(2) 0.024(3) 0.0058(18) -0.0039(18) 0.0051(17)
O3 0.015(2) 0.023(2) 0.021(2) 0.0031(18) -0.0015(18) 0.0058(17)
O4 0.016(2) 0.028(2) 0.014(2) -0.0065(18) 0.0010(18) 0.0091(17)
O5 0.015(3) 0.031(2) 0.018(2) -0.0001(19) -0.0012(18) 0.0046(19)
O15 0.017(2) 0.018(2) 0.023(3) -0.0009(18) 0.0011(19) -0.0033(17)
O13 0.021(3) 0.026(2) 0.017(2) -0.0058(18) 0.0025(19) 0.0032(18)
N1 0.010(3) 0.022(3) 0.011(3) 0.001(2) -0.002(2) 0.002(2)
N3 0.015(3) 0.026(3) 0.009(3) -0.006(2) -0.005(2) 0.002(2)
N2 0.008(3) 0.027(3) 0.013(3) 0.003(2) 0.003(2) 0.006(2)
C1 0.017(3) 0.013(3) 0.009(3) -0.001(2) -0.001(2) 0.005(2)
C7 0.016(3) 0.026(3) 0.015(3) 0.001(3) 0.004(3) 0.008(3)
C2 0.018(3) 0.010(3) 0.013(3) 0.004(2) 0.001(2) 0.005(2)
C8 0.016(3) 0.012(3) 0.017(3) 0.006(2) 0.003(2) 0.008(2)
C6 0.029(4) 0.023(3) 0.014(3) -0.001(3) 0.004(3) 0.005(3)
C5 0.024(4) 0.020(3) 0.017(4) -0.007(3) -0.010(3) -0.002(3)
C11 0.009(3) 0.021(3) 0.025(4) -0.002(3) -0.001(3) 0.003(2)
C13 0.012(3) 0.014(3) 0.021(3) 0.001(2) -0.001(2) 0.006(2)
C4 0.017(4) 0.017(3) 0.020(3) 0.003(3) -0.007(3) 0.001(2)
C10 0.013(3) 0.018(3) 0.017(3) -0.004(2) -0.002(2) 0.006(2)
C12 0.014(3) 0.025(3) 0.018(3) 0.001(3) 0.002(3) 0.008(3)
C3 0.025(4) 0.012(3) 0.017(3) 0.003(2) -0.002(3) 0.006(3)
C14 0.014(4) 0.038(4) 0.024(4) 0.005(3) -0.002(3) 0.005(3)
C9 0.011(3) 0.012(3) 0.015(3) 0.005(2) 0.000(2) 0.004(2)

loop_
_atom_type_symbol
_atom_type_description
_atom_type_scat_dispersion_real
_atom_type_scat_dispersion_imag
_atom_type_scat_source
C C 0.0033 0.0016 'International Tables Vol C Tables 4.2.6.8 and 6.1.1.4'
H H 0.0000 0.0000 'International Tables Vol C Tables 4.2.6.8 and 6.1.1.4'
Mo Mo -1.6832 0.6857 'International Tables Vol C Tables 4.2.6.8 and 6.1.1.4'
N N 0.0061 0.0033 'International Tables Vol C Tables 4.2.6.8 and 6.1.1.4'
O O 0.0106 0.0060 'International Tables Vol C Tables 4.2.6.8 and 6.1.1.4'

loop_
_geom_angle_atom_site_label_1
_geom_angle_atom_site_label_2
_geom_angle_atom_site_label_3
_geom_angle
_geom_angle_site_symmetry_1
_geom_angle_site_symmetry_3
_geom_angle_publ_flag
O1 Mo1 O2 148.64(15) . . ?
O1 Mo1 O6 81.64(15) . . ?
O1 Mo1 N1 81.01(16) . . ?
O2 Mo1 O6 75.46(13) . . ?
O2 Mo1 N1 72.20(16) . . ?
O3 Mo1 O1 99.72(17) . . ?
O3 Mo1 O2 99.42(16) . . ?
O3 Mo1 O6 170.13(15) . . ?
O3 Mo1 O4 107.27(17) . . ?
O3 Mo1 N1 96.93(16) . . ?
O4 Mo1 O1 101.41(16) . . ?
O4 Mo1 O2 96.30(16) . . ?
O4 Mo1 O6 81.88(15) . . ?
O4 Mo1 N1 154.75(18) . . ?
N1 Mo1 O6 73.55(15) . . ?
O14 Mo4 O11 78.05(11) . . ?
O14 Mo4 O10 94.23(16) . . ?
O14 Mo4 O12 151.75(14) . 2_665 ?
O14 Mo4 O8 86.84(16) . 2_665 ?
O10 Mo4 O11 77.35(10) . . ?
O10 Mo4 O12 85.82(16) . 2_665 ?
O10 Mo4 O8 151.18(15) . 2_665 ?
O12 Mo4 O11 74.41(10) 2_665 . ?
O8 Mo4 O11 74.71(10) 2_665 . ?
O8 Mo4 O12 80.06(15) 2_665 2_665 ?
O15 Mo4 O11 173.95(14) . . ?
O15 Mo4 O14 106.65(17) . . ?
O15 Mo4 O10 105.76(18) . . ?
O15 Mo4 O12 100.46(16) . 2_665 ?
O15 Mo4 O8 101.46(17) . 2_665 ?
O9 Mo2 O11 76.18(11) . . ?
O9 Mo2 O10 82.14(14) . . ?
O7 Mo2 O11 77.15(11) . . ?
O7 Mo2 O9 152.53(16) . . ?
O7 Mo2 O10 84.80(15) . . ?
O10 Mo2 O11 75.08(11) . . ?
O8 Mo2 O11 78.60(12) . . ?
O8 Mo2 O9 89.47(15) . . ?
O8 Mo2 O7 91.63(16) . . ?
O8 Mo2 O10 153.58(16) . . ?
O6 Mo2 O11 177.52(13) . . ?
O6 Mo2 O9 102.70(17) . . ?
O6 Mo2 O7 103.69(17) . . ?
O6 Mo2 O10 102.62(17) . . ?
O6 Mo2 O8 103.66(18) . . ?
O9 Mo3 O11 76.77(11) . . ?
O9 Mo3 O7 151.52(15) . 2_665 ?
O9 Mo3 O14 84.14(15) . . ?
O7 Mo3 O11 75.72(10) 2_665 . ?
O7 Mo3 O14 81.83(15) 2_665 . ?
O14 Mo3 O11 75.05(10) . . ?
O12 Mo3 O11 78.40(11) . . ?
O12 Mo3 O9 92.20(16) . . ?
O12 Mo3 O7 89.39(16) . 2_665 ?
O12 Mo3 O14 153.34(15) . . ?
O13 Mo3 O11 175.49(13) . . ?
O13 Mo3 O9 103.29(18) . . ?
O13 Mo3 O7 103.55(18) . 2_665 ?
O13 Mo3 O14 100.45(16) . . ?
O13 Mo3 O12 106.08(16) . . ?
Mo4 O11 Mo4 180.0 . 2_665 ?
Mo2 O11 Mo4 89.792(19) . 2_665 ?
Mo2 O11 Mo4 90.208(19) 2_665 2_665 ?
Mo2 O11 Mo4 89.791(19) 2_665 . ?
Mo2 O11 Mo4 90.209(19) . . ?
Mo2 O11 Mo2 180.0 2_665 . ?
Mo2 O11 Mo3 90.171(19) 2_665 . ?
Mo2 O11 Mo3 89.830(19) . . ?
Mo2 O11 Mo3 90.170(19) . 2_665 ?
Mo2 O11 Mo3 89.829(19) 2_665 2_665 ?
Mo3 O11 Mo4 90.114(17) . 2_665 ?
Mo3 O11 Mo4 89.886(18) . . ?
Mo3 O11 Mo4 89.886(18) 2_665 2_665 ?
Mo3 O11 Mo4 90.113(18) 2_665 . ?
Mo3 O11 Mo3 180.0 2_665 . ?
Mo3 O9 Mo2 116.09(18) . . ?
Mo2 O7 Mo3 116.96(17) . 2_665 ?
Mo4 O14 Mo3 116.56(17) . . ?
Mo4 O10 Mo2 117.21(17) . . ?
Mo3 O12 Mo4 117.01(17) . 2_665 ?
Mo2 O8 Mo4 116.41(19) . 2_665 ?
C2 O1 Mo1 136.8(3) . . ?
C8 O2 Mo1 118.1(4) . . ?
Mo2 O6 Mo1 153.3(2) . . ?
C3 O5 C14 116.7(5) . . ?
N2 N1 Mo1 116.0(3) . . ?
C7 N1 Mo1 129.0(4) . . ?
C7 N1 N2 115.1(4) . . ?
C10 N3 C11 122.8(5) . . ?
C8 N2 N1 108.4(4) . . ?
C2 C1 C7 121.4(5) . . ?
C6 C1 C7 119.8(5) . . ?
C6 C1 C2 118.8(6) . . ?
N1 C7 C1 124.9(5) . . ?
O1 C2 C1 121.9(5) . . ?
O1 C2 C3 118.6(5) . . ?
C3 C2 C1 119.5(5) . . ?
O2 C8 C9 118.0(5) . . ?
N2 C8 O2 124.9(5) . . ?
N2 C8 C9 117.1(5) . . ?
C5 C6 C1 120.4(5) . . ?
C6 C5 C4 120.6(6) . . ?
N3 C11 C12 118.9(6) . . ?
C12 C13 C9 120.7(6) . . ?
C5 C4 C3 121.2(6) . . ?
N3 C10 C9 119.8(5) . . ?
C13 C12 C11 120.1(5) . . ?
O5 C3 C2 114.6(5) . . ?
O5 C3 C4 125.8(6) . . ?
C4 C3 C2 119.6(5) . . ?
C13 C9 C8 121.4(5) . . ?
C10 C9 C8 120.9(5) . . ?
C10 C9 C13 117.6(5) . . ?

loop_
_geom_bond_atom_site_label_1
_geom_bond_atom_site_label_2
_geom_bond_distance
_geom_bond_site_symmetry_2
_geom_bond_publ_flag
Mo1 O1 1.915(4) . ?
Mo1 O2 2.009(4) . ?
Mo1 O6 2.436(4) . ?
Mo1 O3 1.695(4) . ?
Mo1 O4 1.710(3) . ?
Mo1 N1 2.213(4) . ?
Mo4 O11 2.3373(5) . ?
Mo4 O14 1.833(3) . ?
Mo4 O10 1.849(4) . ?
Mo4 O12 2.024(3) 2_665 ?
Mo4 O8 2.019(4) 2_665 ?
Mo4 O15 1.684(4) . ?
Mo2 O11 2.3122(5) . ?
Mo2 O9 1.943(3) . ?
Mo2 O7 1.884(4) . ?
Mo2 O10 2.008(3) . ?
Mo2 O8 1.841(3) . ?
Mo2 O6 1.702(4) . ?
Mo3 O11 2.3144(5) . ?
Mo3 O9 1.907(4) . ?
Mo3 O7 1.959(4) 2_665 ?
Mo3 O14 2.028(4) . ?
Mo3 O12 1.835(4) . ?
Mo3 O13 1.676(3) . ?
O1 C2 1.346(6) . ?
O2 C8 1.324(6) . ?
O5 C3 1.369(6) . ?
O5 C14 1.418(6) . ?
N1 N2 1.400(6) . ?
N1 C7 1.292(7) . ?
N3 C11 1.344(7) . ?
N3 C10 1.336(7) . ?
N2 C8 1.283(6) . ?
C1 C7 1.436(7) . ?
C1 C2 1.417(7) . ?
C1 C6 1.407(7) . ?
C2 C3 1.400(8) . ?
C8 C9 1.478(7) . ?
C6 C5 1.367(8) . ?
C5 C4 1.375(8) . ?
C11 C12 1.360(7) . ?
C13 C12 1.357(7) . ?
C13 C9 1.393(7) . ?
C4 C3 1.379(7) . ?
C10 C9 1.377(7) . ?
